data_7202432
loop_
_publ_author_name
'Capacci-Daniel, Christina'
'Dehghan, Shoaleh'
'Wurster, Victoria M.'
'Basile, Joseph A.'
'Hiremath, Rupa'
'Sarjeant, Amy A.'
'Swift, Jennifer A.'

_publ_section_title
;
 Halogen/methyl exchange in a series of isostructural
 1,3-bis(m-dihalophenyl)ureas
;
_journal_issue 12
_journal_name_full CrystEngComm
_journal_page_first 1875
_journal_paper_doi 10.1039/b812138a
_journal_volume 10
_journal_year 2008
_chemical_formula_moiety 'C15 H16 N2 O'
_chemical_formula_sum 'C15 H16 N2 O'
_chemical_formula_weight 240.30
_chemical_melting_point 222.6
_chemical_name_common mMePU
_chemical_name_systematic '1,3-bis(tolyl) urea'
_space_group_IT_number 18
_symmetry_cell_setting orthorhombic
_symmetry_Int_Tables_number 18
_symmetry_space_group_name_Hall 'P 2 2ab'
_symmetry_space_group_name_H-M 'P 21 21 2'
_atom_sites_solution_hydrogens geom
_atom_sites_solution_primary direct
_atom_sites_solution_secondary difmap
_audit_creation_date
;
'Thu Nov 03 12:20:53 2005'
;
_audit_creation_method SHELXL-97
_cell_angle_alpha 90.00
_cell_angle_beta 90.00
_cell_angle_gamma 90.00
_cell_formula_units_Z 2
_cell_length_a 9.5950(16)
_cell_length_b 14.521(2)
_cell_length_c 4.5902(10)
_cell_measurement_reflns_used 1851
_cell_measurement_temperature 110
_cell_measurement_theta_max 26.80
_cell_measurement_theta_min 2.52
_cell_volume 639.5(2)
_computing_cell_refinement 'Oxford Diffraction CrysAlis RED'
_computing_data_collection 'Oxford Diffraction CrysAlis CCD'
_computing_data_reduction 'Oxford Diffraction CrysAlis RED'
_computing_molecular_graphics 'Sheldrick, G.M. (2000). SHELXTL v6.10.'
_computing_publication_material 'Sheldrick, G.M. (2000). SHELXTL v6.10.'
_computing_structure_refinement 'Sheldrick, G.M. (2000). SHELXTL v6.10.'
_computing_structure_solution 'Sheldrick, G.M. (2000). SHELXTL v6.10.'
_diffrn_ambient_temperature 110
_diffrn_detector_area_resol_mean 15.9890
_diffrn_measured_fraction_theta_full 0.996
_diffrn_measured_fraction_theta_max 0.996
_diffrn_measurement_details 'see scan set'
_diffrn_measurement_device Kappa
_diffrn_measurement_device_type Xcalibur3
_diffrn_measurement_method ' omega scans'
_diffrn_orient_matrix_UB_11 -0.0666423348
_diffrn_orient_matrix_UB_12 0.0576674779
_diffrn_orient_matrix_UB_13 0.0221322736
_diffrn_orient_matrix_UB_21 0.0078096259
_diffrn_orient_matrix_UB_22 0.0386036239
_diffrn_orient_matrix_UB_23 -0.0415773333
_diffrn_orient_matrix_UB_31 -0.1391980509
_diffrn_orient_matrix_UB_32 -0.0254749263
_diffrn_orient_matrix_UB_33 -0.0129443282
_diffrn_radiation_monochromator graphite
_diffrn_radiation_probe x-ray
_diffrn_radiation_type 'Mo K\a'
_diffrn_radiation_wavelength 0.71073
_diffrn_reflns_av_R_equivalents 0.0000
_diffrn_reflns_av_sigmaI/netI 0.0275
_diffrn_reflns_limit_h_max 11
_diffrn_reflns_limit_h_min 0
_diffrn_reflns_limit_k_max 17
_diffrn_reflns_limit_k_min 0
_diffrn_reflns_limit_l_max 5
_diffrn_reflns_limit_l_min 0
_diffrn_reflns_number 717
_diffrn_reflns_resolution_max 0.83
_diffrn_reflns_theta_full 25.31
_diffrn_reflns_theta_max 25.31
_diffrn_reflns_theta_min 4.25
_diffrn_source 'Enhance (Mo) X-ray Source'
_diffrn_source_current 40
_diffrn_source_power 2
_diffrn_source_voltage 50
_diffrn_standards_interval_count 1
_diffrn_standards_interval_time 50
_exptl_absorpt_coefficient_mu 0.07971
_exptl_absorpt_correction_T_max 0.99799
_exptl_absorpt_correction_T_min 0.97524
_exptl_absorpt_correction_type numerical
_exptl_absorpt_process_details
;
CrysAlis RED, Oxford Diffraction Ltd.,
Version 1.171.27p5 beta (release 01-04-2005 CrysAlis171 .NET)
(compiled Apr 1 2005,17:53:34)
Analytical numeric absorption correction using a multifaceted crystal
model based on expressions derived by R.C. Clark & J.S. Reid.
;
_exptl_crystal_colour colorless
_exptl_crystal_density_diffrn 1.248
_exptl_crystal_density_method 'not measured'
_exptl_crystal_description needle
_exptl_crystal_F_000 256
_exptl_crystal_recrystallization_method '1:1 (v/v) ethanol:acetonitrile'
_exptl_crystal_size_max 0.31008
_exptl_crystal_size_mid 0.11401
_exptl_crystal_size_min 0.00829
_refine_diff_density_max 0.141
_refine_diff_density_min -0.172
_refine_diff_density_rms 0.043
_refine_ls_abs_structure_details 'Flack H D (1983), Acta Cryst. A39, 876-881'
_refine_ls_abs_structure_Flack -7(5)
_refine_ls_extinction_method none
_refine_ls_goodness_of_fit_ref 1.213
_refine_ls_hydrogen_treatment mixed
_refine_ls_matrix_type full
_refine_ls_number_parameters 88
_refine_ls_number_reflns 717
_refine_ls_number_restraints 0
_refine_ls_restrained_S_all 1.213
_refine_ls_R_factor_all 0.0596
_refine_ls_R_factor_gt 0.0580
_refine_ls_shift/su_max 0.000
_refine_ls_shift/su_mean 0.000
_refine_ls_structure_factor_coef Fsqd
_refine_ls_weighting_details 'calc w=1/[\s^2^(Fo^2^)+(0.0388P)^2^+0.3931P] where P=(Fo^2^+2Fc^2^)/3'
_refine_ls_weighting_scheme calc
_refine_ls_wR_factor_gt 0.1132
_refine_ls_wR_factor_ref 0.1140
_reflns_number_gt 705
_reflns_number_total 717
_reflns_threshold_expression >2sigma(I)
_cod_data_source_file b812138a.txt
_cod_data_source_block mMePU
_cod_original_cell_volume 639.6(2)
_cod_database_code 7202432
_audit_creation_method_reference
;
CrysAlis RED, Oxford Diffraction Ltd.,
Version 1.171.27p5 beta (release 01-04-2005 CrysAlis171 .NET)
(compiled Apr 1 2005,17:53:34)
;
_computing_data_collection_reference
;
CrysAlis CCD, Oxford Diffraction Ltd.,
Version 1.171.27p5 beta (release 01-04-2005 CrysAlis171 .NET)
(compiled Apr 1 2005,17:53:34)
;
_computing_cell_refinment_reference
;
CrysAlis RED, Oxford Diffraction Ltd.,
Version 1.171.27p5 beta (release 01-04-2005 CrysAlis171 .NET)
(compiled Apr 1 2005,17:53:34)
;
_computing_data_reduction_reference
;
CrysAlis RED, Oxford Diffraction Ltd.,
Version 1.171.27p5 beta (release 01-04-2005 CrysAlis171 .NET)
(compiled Apr 1 2005,17:53:34)
;
_cell_measurement_resolution_max 0.79

loop_
_symmetry_equiv_pos_as_xyz
'x, y, z'
'-x, -y, z'
'-x+1/2, y+1/2, -z'
'x+1/2, -y+1/2, -z'

loop_
_atom_site_label
_atom_site_type_symbol
_atom_site_fract_x
_atom_site_fract_y
_atom_site_fract_z
_atom_site_U_iso_or_equiv
_atom_site_adp_type
_atom_site_occupancy
_atom_site_symmetry_multiplicity
_atom_site_calc_flag
_atom_site_refinement_flags
_atom_site_disorder_assembly
_atom_site_disorder_group
N1 N 0.5592(3) 0.06846(17) 0.4535(7) 0.0200(6) Uani 1 1 d . . .
H1N H 0.546(4) 0.065(2) 0.643(9) 0.032(10) Uiso 1 1 d . . .
O1 O 0.5000 0.0000 0.0233(7) 0.0252(8) Uani 1 2 d S . .
C1 C 0.5000 0.0000 0.2940(10) 0.0177(10) Uani 1 2 d S . .
C2 C 0.6352(3) 0.1432(2) 0.3319(7) 0.0193(7) Uani 1 1 d . . .
C3 C 0.6079(3) 0.2314(2) 0.4325(8) 0.0241(8) Uani 1 1 d . . .
H3A H 0.5385 0.2406 0.5771 0.029 Uiso 1 1 calc R . .
C4 C 0.6815(3) 0.3066(2) 0.3230(8) 0.0279(8) Uani 1 1 d . . .
C5 C 0.7834(4) 0.2914(2) 0.1138(8) 0.0325(9) Uani 1 1 d . . .
H5A H 0.8350 0.3419 0.0385 0.039 Uiso 1 1 calc R . .
C6 C 0.8105(4) 0.2033(2) 0.0139(8) 0.0328(9) Uani 1 1 d . . .
H6A H 0.8799 0.1939 -0.1306 0.039 Uiso 1 1 calc R . .
C7 C 0.7372(3) 0.1288(2) 0.1228(7) 0.0256(8) Uani 1 1 d . . .
H7A H 0.7567 0.0683 0.0550 0.031 Uiso 1 1 calc R . .
C8 C 0.6493(4) 0.4025(2) 0.4335(11) 0.0447(12) Uani 1 1 d . . .
H8A H 0.7294 0.4428 0.3979 0.067 Uiso 1 1 calc R . .
H8B H 0.6301 0.4000 0.6431 0.067 Uiso 1 1 calc R . .
H8C H 0.5675 0.4267 0.3312 0.067 Uiso 1 1 calc R . .

loop_
_atom_site_aniso_label
_atom_site_aniso_U_11
_atom_site_aniso_U_22
_atom_site_aniso_U_33
_atom_site_aniso_U_23
_atom_site_aniso_U_13
_atom_site_aniso_U_12
N1 0.0288(15) 0.0174(13) 0.0137(14) -0.0021(11) 0.0008(13) -0.0061(11)
O1 0.0318(18) 0.0288(17) 0.0151(17) 0.000 0.000 -0.0050(14)
C1 0.020(2) 0.014(2) 0.019(2) 0.000 0.000 0.0035(18)
C2 0.0172(15) 0.0213(15) 0.0192(16) 0.0021(14) -0.0033(15) -0.0028(13)
C3 0.0211(17) 0.0237(16) 0.0275(19) 0.0023(14) -0.0038(16) -0.0018(13)
C4 0.0258(17) 0.0227(17) 0.035(2) 0.0089(17) -0.0133(17) -0.0046(14)
C5 0.0284(19) 0.036(2) 0.033(2) 0.0128(17) -0.0096(17) -0.0157(16)
C6 0.0250(17) 0.048(2) 0.0250(19) 0.0056(19) 0.0015(16) -0.0105(16)
C7 0.0249(18) 0.0288(18) 0.0233(19) 0.0003(14) -0.0010(15) -0.0019(14)
C8 0.048(2) 0.0215(17) 0.065(3) 0.0010(19) -0.010(3) -0.0056(16)

loop_
_atom_type_symbol
_atom_type_description
_atom_type_scat_dispersion_real
_atom_type_scat_dispersion_imag
_atom_type_scat_source
C C 0.0033 0.0016 'International Tables Vol C Tables 4.2.6.8 and 6.1.1.4'
H H 0.0000 0.0000 'International Tables Vol C Tables 4.2.6.8 and 6.1.1.4'
N N 0.0061 0.0033 'International Tables Vol C Tables 4.2.6.8 and 6.1.1.4'
O O 0.0106 0.0060 'International Tables Vol C Tables 4.2.6.8 and 6.1.1.4'

loop_
_exptl_crystal_face_index_h
_exptl_crystal_face_index_k
_exptl_crystal_face_index_l
_exptl_crystal_face_perp_dist
-4.00 20.00 0.00 0.0233
4.00 -20.00 0.00 0.0139
12.00 10.00 0.00 0.0186
-13.00 -2.00 0.00 0.0083
4.00 3.00 6.00 0.3101
-5.00 -3.00 -6.00 0.3099

loop_
_geom_angle_atom_site_label_1
_geom_angle_atom_site_label_2
_geom_angle_atom_site_label_3
_geom_angle
_geom_angle_site_symmetry_1
_geom_angle_site_symmetry_3
_geom_angle_publ_flag
C1 N1 C2 124.2(3) . . ?
C1 N1 H1N 115(2) . . ?
C2 N1 H1N 120(2) . . ?
O1 C1 N1 122.58(19) . 2_655 ?
O1 C1 N1 122.58(19) . . ?
N1 C1 N1 114.8(4) 2_655 . ?
C3 C2 C7 120.2(3) . . ?
C3 C2 N1 118.5(3) . . ?
C7 C2 N1 121.2(3) . . ?
C2 C3 C4 120.5(3) . . ?
C2 C3 H3A 119.7 . . ?
C4 C3 H3A 119.7 . . ?
C5 C4 C3 118.8(3) . . ?
C5 C4 C8 121.5(3) . . ?
C3 C4 C8 119.7(3) . . ?
C6 C5 C4 120.6(3) . . ?
C6 C5 H5A 119.7 . . ?
C4 C5 H5A 119.7 . . ?
C5 C6 C7 120.5(3) . . ?
C5 C6 H6A 119.7 . . ?
C7 C6 H6A 119.7 . . ?
C6 C7 C2 119.4(3) . . ?
C6 C7 H7A 120.3 . . ?
C2 C7 H7A 120.3 . . ?
C4 C8 H8A 109.5 . . ?
C4 C8 H8B 109.5 . . ?
H8A C8 H8B 109.5 . . ?
C4 C8 H8C 109.5 . . ?
H8A C8 H8C 109.5 . . ?
H8B C8 H8C 109.5 . . ?

loop_
_geom_bond_atom_site_label_1
_geom_bond_atom_site_label_2
_geom_bond_distance
_geom_bond_site_symmetry_2
_geom_bond_publ_flag
N1 C1 1.359(3) . ?
N1 C2 1.422(4) . ?
N1 H1N 0.88(4) . ?
O1 C1 1.243(6) . ?
C1 N1 1.359(3) 2_655 ?
C2 C3 1.386(4) . ?
C2 C7 1.387(4) . ?
C3 C4 1.394(4) . ?
C3 H3A 0.9500 . ?
C4 C5 1.388(5) . ?
C4 C8 1.514(5) . ?
C5 C6 1.383(5) . ?
C5 H5A 0.9500 . ?
C6 C7 1.384(5) . ?
C6 H6A 0.9500 . ?
C7 H7A 0.9500 . ?
C8 H8A 0.9800 . ?
C8 H8B 0.9800 . ?
C8 H8C 0.9800 . ?

loop_
_geom_torsion_atom_site_label_1
_geom_torsion_atom_site_label_2
_geom_torsion_atom_site_label_3
_geom_torsion_atom_site_label_4
_geom_torsion
_geom_torsion_site_symmetry_1
_geom_torsion_site_symmetry_2
_geom_torsion_site_symmetry_3
_geom_torsion_site_symmetry_4
_geom_torsion_publ_flag
C2 N1 C1 O1 -4.6(3) . . . . ?
C2 N1 C1 N1 175.4(3) . . . 2_655 ?
C1 N1 C2 C3 134.3(3) . . . . ?
C1 N1 C2 C7 -47.4(4) . . . . ?
C7 C2 C3 C4 0.6(5) . . . . ?
N1 C2 C3 C4 178.9(3) . . . . ?
C2 C3 C4 C5 -0.6(5) . . . . ?
C2 C3 C4 C8 179.4(3) . . . . ?
C3 C4 C5 C6 0.6(5) . . . . ?
C8 C4 C5 C6 -179.5(3) . . . . ?
C4 C5 C6 C7 -0.6(5) . . . . ?
C5 C6 C7 C2 0.6(5) . . . . ?
C3 C2 C7 C6 -0.6(5) . . . . ?
N1 C2 C7 C6 -178.9(3) . . . . ?
